data_7063576
loop_
_publ_author_name
'Xiang, Min'
'Liu, Gang-Yong'
'Liu, Hui-Mei'
'Zhou, Wen-Yi'
'Wang, Guangwei'
'Fei, Fei'
'Jia, Yun-Qing'
'Shen, Li-Wen'

_publ_section_title
;
 The [4+2] Annulation of o-Acylamino-aryl MBH Carbonates with Coumarins:
 Facile Access to Tetrahydrochromeno[4,3-b]quinolin-6-ones
;
_journal_name_full 'New Journal of Chemistry'
_journal_paper_doi 10.1039/D4NJ04654D
_journal_year 2025
_chemical_formula_moiety 'C29 H30 Cl N O8'
_chemical_formula_sum 'C29 H30 Cl N O8'
_chemical_formula_weight 555.99
_space_group_crystal_system triclinic
_space_group_IT_number 2
_space_group_name_Hall '-P 1'
_space_group_name_H-M_alt 'P -1'
_atom_sites_solution_hydrogens mixed
_atom_sites_solution_primary direct
_audit_creation_date 2024-05-27
_audit_creation_method
;
Olex2 1.2
(compiled 2018.05.29 svn.r3508 for OlexSys, GUI svn.r5506)
;
_audit_update_record
;
2024-06-05 deposited with the CCDC.	2024-12-16 downloaded from the CCDC.
;
_cell_angle_alpha 99.383(4)
_cell_angle_beta 106.340(4)
_cell_angle_gamma 94.093(4)
_cell_formula_units_Z 4
_cell_length_a 11.3573(5)
_cell_length_b 15.0998(6)
_cell_length_c 17.5183(8)
_cell_measurement_reflns_used 7465
_cell_measurement_temperature 293(2)
_cell_measurement_theta_max 70.5650
_cell_measurement_theta_min 3.6200
_cell_volume 2822.5(2)
_computing_cell_refinement 'CrysAlisPro 1.171.42.102a (Rigaku OD, 2023)'
_computing_data_collection 'CrysAlisPro 1.171.42.102a (Rigaku OD, 2023)'
_computing_data_reduction 'CrysAlisPro 1.171.42.102a (Rigaku OD, 2023)'
_computing_molecular_graphics 'Olex2 (Dolomanov et al., 2009)'
_computing_publication_material 'Olex2 (Dolomanov et al., 2009)'
_computing_structure_refinement 'ShelXL (Sheldrick, 2015)'
_computing_structure_solution 'ShelXS (Sheldrick, 2008)'
_diffrn_ambient_temperature 293(2)
_diffrn_detector 'CCD plate'
_diffrn_detector_area_resol_mean 16.2312
_diffrn_detector_type Eos
_diffrn_measured_fraction_theta_full 0.999
_diffrn_measured_fraction_theta_max 0.999
_diffrn_measurement_details
;
List of Runs (angles in degrees, time in seconds):

  # Type    Start    End  Width  t~exp~   \w     \q     \k     \f   Frames
#--------------------------------------------------------------------------
  1  \w      5.00  33.00   1.00    1.50    --  -33.50  57.00 120.00   28
  2  \w    -94.00 -36.00   1.00    1.50    --  -33.50 -57.00 -30.00   58
  3  \w    -79.00 -15.00   1.00    1.50    --  -33.50 -37.00  30.00   64
  4  \w    -52.00 -24.00   1.00    1.50    --  -33.50  57.00 120.00   28
  5  \w    -94.00 -19.00   1.00    1.50    --  -33.50 -57.00-120.00   75
  6  \w      6.00  37.00   1.00    1.50    --   36.47  80.00 -45.74   31
  7  \w    -18.00  45.00   1.00    1.50    --   36.47 -77.00  30.00   63
  8  \w      0.00  25.00   1.00    1.50    --   36.47  92.00-171.56   25
  9  \w     61.00 107.00   1.00    1.50    --   36.47 178.00 -30.00   46
 10  \w     22.00  54.00   1.00    1.50    --   36.47  37.00   0.00   32
 11  \w     -1.00  24.00   1.00    1.50    --   36.47  94.00  12.14   25
 12  \w     79.00 107.00   1.00    1.50    --   36.47  37.00-120.00   28
 13  \w     14.00  43.00   1.00    1.50    --   36.47  37.00 -60.00   29
 14  \w      1.00  28.00   1.00    1.50    --   36.47  92.00  66.01   27
 15  \w     63.00  98.00   1.00    1.50    --   36.47 178.00 150.00   35
 16  \w    -33.00  49.00   1.00    1.50    --   36.47 -19.00 120.00   82
 17  \w     66.00  92.00   1.00    1.50    --   36.47  37.00 -60.00   26
 18  \w     66.00  98.00   1.00    1.50    --   36.47  37.00   0.00   32
 19  \w    -14.00  61.00   1.00    1.50    --   36.47 -73.00 119.00   75
 20  \w    127.00 166.00   1.00    8.00    --  108.00  61.00 150.00   39
 21  \w     92.00 132.00   1.00    8.00    --  108.00  61.00-150.00   40
 22  \w     39.00 106.00   1.00    8.00    --  108.00 -94.00  90.00   67
 23  \w     42.00 124.00   1.00    8.00    --  108.00 -61.00  90.00   82
 24  \w     42.00  80.00   1.00    8.00    --  108.00 -61.00 -60.00   38
 25  \w     74.00 108.00   1.00    8.00    --  108.00-111.00 -30.00   34
 26  \w    147.00 173.00   1.00    8.00    --  108.00  61.00-150.00   26
 27  \w    139.00 168.00   1.00    8.00    --  108.00  61.00-120.00   29
 28  \w     42.00 115.00   1.00    8.00    --  108.00 -77.00-150.00   73
 29  \w     40.00 125.00   1.00    8.00    --  108.00 -30.00  60.00   85
 30  \w     91.00 130.00   1.00    8.00    --  108.00  61.00-120.00   39
 31  \w     38.00  86.00   1.00    8.00    --  108.00 -94.00  30.00   48
 32  \w     62.00 108.00   1.00    8.00    --  108.00-111.00-150.00   46
 33  \w     45.00 110.00   1.00    8.00    --  108.00 -45.00-120.00   65
 34  \w    110.00 177.00   1.00    8.00    --  108.00  77.00  30.00   67
 35  \w    112.00 174.00   1.00    8.00    --  108.00  77.00-180.00   62
 36  \w     76.00 109.00   1.00    8.00    --  108.00-111.00  30.00   33
 37  \w     60.00 149.00   1.00    8.00    --  108.00 -15.00-180.00   89
;
_diffrn_measurement_device 'four-circle diffractometer'
_diffrn_measurement_device_type 'Xcalibur, Eos, Gemini'
_diffrn_measurement_method '\w scans'
_diffrn_orient_matrix_type 'CrysAlisPro convention (1999,Acta A55,543-557)'
_diffrn_orient_matrix_UB_11 -0.0217119000
_diffrn_orient_matrix_UB_12 -0.0299562000
_diffrn_orient_matrix_UB_13 0.0754071000
_diffrn_orient_matrix_UB_21 0.1081669000
_diffrn_orient_matrix_UB_22 -0.0572171000
_diffrn_orient_matrix_UB_23 0.0061422000
_diffrn_orient_matrix_UB_31 0.0901740000
_diffrn_orient_matrix_UB_32 0.0817899000
_diffrn_orient_matrix_UB_33 0.0547094000
_diffrn_radiation_monochromator graphite
_diffrn_radiation_probe x-ray
_diffrn_radiation_type CuK\a
_diffrn_radiation_wavelength 1.54184
_diffrn_reflns_av_R_equivalents 0.0338
_diffrn_reflns_av_unetI/netI 0.0448
_diffrn_reflns_Laue_measured_fraction_full 0.999
_diffrn_reflns_Laue_measured_fraction_max 0.999
_diffrn_reflns_limit_h_max 13
_diffrn_reflns_limit_h_min -12
_diffrn_reflns_limit_k_max 18
_diffrn_reflns_limit_k_min -18
_diffrn_reflns_limit_l_max 20
_diffrn_reflns_limit_l_min -19
_diffrn_reflns_number 21101
_diffrn_reflns_point_group_measured_fraction_full 0.999
_diffrn_reflns_point_group_measured_fraction_max 0.999
_diffrn_reflns_theta_full 67.058
_diffrn_reflns_theta_max 67.058
_diffrn_reflns_theta_min 3.613
_diffrn_source 'fine-focus sealed X-ray tube'
_diffrn_source_type 'Enhance (Cu) X-ray Source'
_exptl_absorpt_coefficient_mu 1.626
_exptl_absorpt_correction_T_max 1.00000
_exptl_absorpt_correction_T_min 0.85601
_exptl_absorpt_correction_type multi-scan
_exptl_absorpt_process_details
;
CrysAlisPro 1.171.42.102a (Rigaku Oxford Diffraction, 2023)
Empirical absorption correction using spherical harmonics,
implemented in SCALE3 ABSPACK scaling algorithm.
;
_exptl_crystal_colour colourless
_exptl_crystal_colour_primary colourless
_exptl_crystal_density_diffrn 1.308
_exptl_crystal_description block
_exptl_crystal_F_000 1168
_exptl_crystal_size_max 0.14
_exptl_crystal_size_mid 0.12
_exptl_crystal_size_min 0.1
_refine_diff_density_max 0.581
_refine_diff_density_min -0.310
_refine_diff_density_rms 0.049
_refine_ls_extinction_method none
_refine_ls_goodness_of_fit_ref 1.025
_refine_ls_hydrogen_treatment constr
_refine_ls_matrix_type full
_refine_ls_number_parameters 753
_refine_ls_number_reflns 10075
_refine_ls_number_restraints 35
_refine_ls_restrained_S_all 1.040
_refine_ls_R_factor_all 0.0753
_refine_ls_R_factor_gt 0.0568
_refine_ls_shift/su_max 0.000
_refine_ls_shift/su_mean 0.000
_refine_ls_structure_factor_coef Fsqd
_refine_ls_weighting_details 'w=1/[\s^2^(Fo^2^)+(0.0949P)^2^+0.4173P] where P=(Fo^2^+2Fc^2^)/3'
_refine_ls_weighting_scheme calc
_refine_ls_wR_factor_gt 0.1550
_refine_ls_wR_factor_ref 0.1751
_reflns_Friedel_coverage 0.000
_reflns_number_gt 7499
_reflns_number_total 10075
_reflns_threshold_expression 'I > 2\s(I)'
_cod_data_source_file d4nj04654d2.cif
_cod_data_source_block 202405182_auto
_cod_database_code 7063576
_shelx_shelxl_version_number 2014/7
_chemical_oxdiff_formula C20H20N3O1Cl1
_shelx_space_group_comment
;
The symmetry employed for this shelxl refinement is uniquely defined
by the following loop, which should always be used as a source of
symmetry information in preference to the above space-group names.
They are only intended as comments.
;
_shelx_estimated_absorpt_t_max 0.854
_shelx_estimated_absorpt_t_min 0.804
_reflns_odcompleteness_completeness 99.91
_reflns_odcompleteness_iscentric 1
_reflns_odcompleteness_theta 66.97
_olex2_refinement_description
;
1. Fixed Uiso
 At 1.2 times of:
  All C(H) groups, All C(H,H) groups
 At 1.5 times of:
  All C(H,H,H) groups
2. Restrained distances
 C23-C24
 1.54 with sigma of 0.02
 C18-C19
 1.64 with sigma of 0.02
 C23A-O6A
 1.45 with sigma of 0.02
 C23A-C24A
 1.64 with sigma of 0.02
 O4'-C18'
 1.4 with sigma of 0.02
 C18'-C19'
 1.64 with sigma of 0.02
 C23'-C24'
 1.54 with sigma of 0.02
 C23B-C24B
 1.64 with sigma of 0.02
 C19-C18
 1.64 with sigma of 0.02
 C18A-C19A
 1.64 with sigma of 0.02
 C19B-C18B
 1.62 with sigma of 0.02
3. Uiso/Uaniso restraints and constraints
Uanis(C23') \\sim Ueq, Uanis(C23B) \\sim Ueq: with sigma of 0.01 and sigma for
terminal atoms of 0.02
Uanis(O4'A) \\sim Ueq, Uanis(O4') \\sim Ueq: with sigma of 0.01 and sigma for
terminal atoms of 0.02
Uanis(C18) = Uanis(C18A)
Uanis(C19) = Uanis(C19A)
Uanis(O4) = Uanis(O4A)
Uanis(C23) = Uanis(C23A)
Uanis(C24) = Uanis(C24A)
Uanis(O6) = Uanis(O6A)
Uanis(C18') = Uanis(C18B)
Uanis(C19') = Uanis(C19B)
Uanis(O4') = Uanis(O4'A)
Uanis(C23') = Uanis(C23B)
Uanis(C24') = Uanis(C24B)
4. Others
 Sof(O4A)=Sof(C18A)=Sof(H18C)=Sof(H18D)=Sof(C19A)=Sof(H19D)=Sof(H19E)=
 Sof(H19F)=1-FVAR(1)
 Sof(O4)=Sof(C18)=Sof(H18A)=Sof(H18B)=Sof(C19)=Sof(H19A)=Sof(H19B)=Sof(H19C)=
 FVAR(1)
 Sof(O6A)=Sof(C23A)=Sof(H23C)=Sof(H23D)=Sof(C24A)=Sof(H24D)=Sof(H24E)=
 Sof(H24F)=1-FVAR(2)
 Sof(O6)=Sof(C23)=Sof(H23A)=Sof(H23B)=Sof(C24)=Sof(H24A)=Sof(H24B)=Sof(H24C)=
 FVAR(2)
 Sof(O4'A)=Sof(C18B)=Sof(H18G)=Sof(H18H)=Sof(C19B)=Sof(H19J)=Sof(H19K)=
 Sof(H19L)=1-FVAR(3)
 Sof(O4')=Sof(C18')=Sof(H18E)=Sof(H18F)=Sof(C19')=Sof(H19G)=Sof(H19H)=
 Sof(H19I)=FVAR(3)
 Sof(C23B)=Sof(H23G)=Sof(H23H)=Sof(C24B)=Sof(H24J)=Sof(H24K)=Sof(H24L)=1-FVAR(4)
 Sof(C23')=Sof(H23E)=Sof(H23F)=Sof(C24')=Sof(H24G)=Sof(H24H)=Sof(H24I)=FVAR(4)
5.a Riding coordinates:
 C19'(H19G,H19H,H19I)
5.b Ternary CH refined with riding coordinates:
 C7(H7), C9(H9), C7'(H7'), C9'(H9')
5.c Secondary CH2 refined with riding coordinates:
 C18(H18A,H18B), C18A(H18C,H18D), C23(H23A,H23B), C23A(H23C,H23D), C18'(H18E,
 H18F), C18B(H18G,H18H), C23'(H23E,H23F), C23B(H23G,H23H)
5.d Aromatic/amide H refined with riding coordinates:
 C1(H1), C3(H3), C4(H4), C12(H12), C13(H13), C14(H14), C15(H15), C1'(H1'),
 C3'(H3'), C4'(H4'), C12'(H12'), C13'(H13'), C14'(H14'), C15'(H15')
5.e X=CH2 refined with riding coordinates:
 C21(H21A,H21B), C21'(H21C,H21D)
5.f Idealised Me refined as rotating group:
 C19(H19A,H19B,H19C), C19A(H19D,H19E,H19F), C24(H24A,H24B,H24C), C24A(H24D,
 H24E,H24F), C27(H27A,H27B,H27C), C28(H28A,H28B,H28C), C29(H29A,H29B,H29C),
 C19B(H19J,H19K,H19L), C24'(H24G,H24H,H24I), C24B(H24J,H24K,H24L), C27'(H27D,
 H27E,H27F), C28'(H28D,H28E,H28F), C29'(H29D,H29E,H29F)
;
_olex2_submission_special_instructions 'No special instructions were received'
_oxdiff_exptl_absorpt_empirical_details
;
Empirical correction (ABSPACK) includes:
- Absorption correction using spherical harmonics
- Frame scaling
;
_oxdiff_exptl_absorpt_empirical_full_max 1.218
_oxdiff_exptl_absorpt_empirical_full_min 0.893

loop_
_space_group_symop_operation_xyz
'x, y, z'
'-x, -y, -z'

loop_
_atom_site_label
_atom_site_type_symbol
_atom_site_fract_x
_atom_site_fract_y
_atom_site_fract_z
_atom_site_U_iso_or_equiv
_atom_site_adp_type
_atom_site_occupancy
_atom_site_site_symmetry_order
_atom_site_calc_flag
_atom_site_refinement_flags_posn
_atom_site_refinement_flags_adp
_atom_site_refinement_flags_occupancy
_atom_site_disorder_assembly
_atom_site_disorder_group
Cl1 Cl 0.54788(8) 0.45136(5) 0.41302(5) 0.0686(2) Uani 1 1 d . . . . .
O1 O 0.3518(2) 0.08046(14) 0.40748(11) 0.0631(5) Uani 1 1 d . . . . .
O2 O 0.2649(2) -0.05651(14) 0.34590(13) 0.0637(5) Uani 1 1 d . . . . .
O3 O 0.53177(19) 0.04885(16) 0.23198(15) 0.0705(6) Uani 1 1 d . . . . .
O4 O 0.5062(3) -0.0474(3) 0.3128(2) 0.0668(9) Uani 0.783(7) 1 d . . P A 1
O4A O 0.5288(13) -0.0072(10) 0.3374(10) 0.0668(9) Uani 0.217(7) 1 d . . P A 2
O5 O 0.4052(2) -0.13827(16) 0.13313(15) 0.0766(6) Uani 1 1 d . . . . .
O6 O 0.374(2) -0.0653(16) 0.0106(13) 0.0775(13) Uani 0.275(19) 1 d . . P B 1
O6A O 0.3783(8) -0.0856(6) 0.0247(5) 0.0775(13) Uani 0.725(19) 1 d D . P B 2
O7 O 0.27883(19) 0.25727(15) 0.15894(13) 0.0653(5) Uani 1 1 d . . . . .
O8 O 0.07241(18) 0.21485(13) 0.12398(12) 0.0608(5) Uani 1 1 d . . . . .
N1 N 0.20010(18) 0.14829(14) 0.21306(12) 0.0450(4) Uani 1 1 d . . . . .
C1 C 0.4339(2) 0.28465(17) 0.33634(15) 0.0468(5) Uani 1 1 d . . . . .
H1 H 0.4301 0.3058 0.2888 0.056 Uiso 1 1 calc R . . . .
C2 C 0.4867(2) 0.34155(19) 0.41070(17) 0.0529(6) Uani 1 1 d . . . . .
C3 C 0.4919(3) 0.3133(2) 0.48187(17) 0.0633(7) Uani 1 1 d . . . . .
H3 H 0.5255 0.3528 0.5313 0.076 Uiso 1 1 calc R . . . .
C4 C 0.4466(3) 0.2253(2) 0.47892(17) 0.0665(8) Uani 1 1 d . . . . .
H4 H 0.4499 0.2047 0.5266 0.080 Uiso 1 1 calc R . . . .
C5 C 0.3958(3) 0.16759(19) 0.40432(16) 0.0528(6) Uani 1 1 d . . . . .
C6 C 0.3864(2) 0.19576(17) 0.33246(14) 0.0438(5) Uani 1 1 d . . . . .
C7 C 0.3284(2) 0.13200(16) 0.25225(14) 0.0435(5) Uani 1 1 d . . . . .
H7 H 0.3773 0.1444 0.2163 0.052 Uiso 1 1 calc R . . . .
C8 C 0.3380(2) 0.03346(17) 0.26254(15) 0.0456(5) Uani 1 1 d . . . . .
C9 C 0.2409(2) -0.03210(17) 0.18993(15) 0.0476(5) Uani 1 1 d . . . . .
H9 H 0.2466 -0.0937 0.2004 0.057 Uiso 1 1 calc R . . . .
C10 C 0.1158(2) -0.00771(18) 0.19395(15) 0.0479(5) Uani 1 1 d . . . . .
C11 C 0.0990(2) 0.08292(18) 0.20791(14) 0.0467(5) Uani 1 1 d . . . . .
C12 C -0.0134(3) 0.1077(2) 0.21639(17) 0.0561(6) Uani 1 1 d . . . . .
H12 H -0.0240 0.1684 0.2277 0.067 Uiso 1 1 calc R . . . .
C13 C -0.1088(3) 0.0410(3) 0.2077(2) 0.0688(8) Uani 1 1 d . . . . .
H13 H -0.1849 0.0571 0.2112 0.083 Uiso 1 1 calc R . . . .
C14 C -0.0924(3) -0.0484(2) 0.1941(2) 0.0694(8) Uani 1 1 d . . . . .
H14 H -0.1572 -0.0927 0.1884 0.083 Uiso 1 1 calc R . . . .
C15 C 0.0201(3) -0.0733(2) 0.18860(18) 0.0598(7) Uani 1 1 d . . . . .
H15 H 0.0317 -0.1341 0.1813 0.072 Uiso 1 1 calc R . . . .
C16 C 0.3128(2) 0.01387(19) 0.34058(16) 0.0497(6) Uani 1 1 d . . . . .
C17 C 0.4722(3) 0.0157(2) 0.26808(17) 0.0550(6) Uani 1 1 d . . . . .
C18 C 0.6279(5) -0.0838(5) 0.3146(4) 0.102(2) Uani 0.783(7) 1 d D . P A 1
H18A H 0.6271 -0.1442 0.3269 0.122 Uiso 0.783(7) 1 calc R . P A 1
H18B H 0.6445 -0.0856 0.2630 0.122 Uiso 0.783(7) 1 calc R . P A 1
C18A C 0.649(2) -0.033(2) 0.3364(16) 0.102(2) Uani 0.217(7) 1 d D . P A 2
H18C H 0.7020 0.0152 0.3275 0.122 Uiso 0.217(7) 1 calc R . P A 2
H18D H 0.6433 -0.0877 0.2970 0.122 Uiso 0.217(7) 1 calc R . P A 2
C19 C 0.7215(7) -0.0185(5) 0.3802(5) 0.134(3) Uani 0.783(7) 1 d D . P A 1
H19A H 0.7419 0.0338 0.3596 0.201 Uiso 0.783(7) 1 calc GR . P A 1
H19B H 0.7947 -0.0467 0.3990 0.201 Uiso 0.783(7) 1 calc GR . P A 1
H19C H 0.6884 -0.0006 0.4243 0.201 Uiso 0.783(7) 1 calc GR . P A 1
C19A C 0.692(3) -0.049(2) 0.4249(16) 0.134(3) Uani 0.217(7) 1 d D . P A 2
H19D H 0.7349 -0.1014 0.4268 0.201 Uiso 0.217(7) 1 calc GR . P A 2
H19E H 0.6209 -0.0582 0.4435 0.201 Uiso 0.217(7) 1 calc GR . P A 2
H19F H 0.7460 0.0029 0.4590 0.201 Uiso 0.217(7) 1 calc GR . P A 2
C20 C 0.2613(3) -0.03128(18) 0.10777(16) 0.0523(6) Uani 1 1 d . . . . .
C21 C 0.1936(3) 0.0070(2) 0.05141(18) 0.0675(8) Uani 1 1 d . . . . .
H21A H 0.2047 -0.0012 0.0002 0.081 Uiso 1 1 calc R . . . .
H21B H 0.1346 0.0423 0.0627 0.081 Uiso 1 1 calc R . . . .
C22 C 0.3572(3) -0.0886(2) 0.09066(18) 0.0587(7) Uani 1 1 d . . . . .
C23 C 0.486(3) -0.1100(19) -0.0064(17) 0.105(3) Uani 0.275(19) 1 d D . P B 1
H23A H 0.5427 -0.0684 -0.0198 0.127 Uiso 0.275(19) 1 calc R . P B 1
H23B H 0.5303 -0.1374 0.0379 0.127 Uiso 0.275(19) 1 calc R . P B 1
C23A C 0.4576(12) -0.1466(9) -0.0009(5) 0.105(3) Uani 0.725(19) 1 d D . P B 2
H23C H 0.4385 -0.2058 0.0106 0.127 Uiso 0.725(19) 1 calc R . P B 2
H23D H 0.5431 -0.1246 0.0292 0.127 Uiso 0.725(19) 1 calc R . P B 2
C24 C 0.410(3) -0.179(2) -0.0791(18) 0.108(3) Uani 0.275(19) 1 d D . P B 1
H24A H 0.4643 -0.2098 -0.1048 0.162 Uiso 0.275(19) 1 calc GR . P B 1
H24B H 0.3561 -0.1495 -0.1168 0.162 Uiso 0.275(19) 1 calc GR . P B 1
H24C H 0.3619 -0.2224 -0.0620 0.162 Uiso 0.275(19) 1 calc GR . P B 1
C24A C 0.4410(13) -0.1548(8) -0.0896(5) 0.108(3) Uani 0.725(19) 1 d D . P B 2
H24D H 0.3591 -0.1833 -0.1197 0.162 Uiso 0.725(19) 1 calc GR . P B 2
H24E H 0.5006 -0.1907 -0.1043 0.162 Uiso 0.725(19) 1 calc GR . P B 2
H24F H 0.4528 -0.0957 -0.1018 0.162 Uiso 0.725(19) 1 calc GR . P B 2
C25 C 0.1898(2) 0.21174(17) 0.16380(15) 0.0502(6) Uani 1 1 d . . . . .
C26 C 0.0368(3) 0.2801(2) 0.06974(18) 0.0624(7) Uani 1 1 d . . . . .
C27 C 0.0818(4) 0.3758(2) 0.1157(3) 0.0894(12) Uani 1 1 d . . . . .
H27A H 0.0566 0.3848 0.1640 0.134 Uiso 1 1 calc GR . . . .
H27B H 0.0470 0.4175 0.0823 0.134 Uiso 1 1 calc GR . . . .
H27C H 0.1703 0.3858 0.1300 0.134 Uiso 1 1 calc GR . . . .
C28 C 0.0842(5) 0.2571(3) -0.0016(2) 0.1001(14) Uani 1 1 d . . . . .
H28A H 0.1727 0.2699 0.0156 0.150 Uiso 1 1 calc GR . . . .
H28B H 0.0498 0.2926 -0.0413 0.150 Uiso 1 1 calc GR . . . .
H28C H 0.0606 0.1940 -0.0250 0.150 Uiso 1 1 calc GR . . . .
C29 C -0.1039(3) 0.2636(3) 0.0471(3) 0.0898(12) Uani 1 1 d . . . . .
H29A H -0.1323 0.2032 0.0169 0.135 Uiso 1 1 calc GR . . . .
H29B H -0.1391 0.3061 0.0146 0.135 Uiso 1 1 calc GR . . . .
H29C H -0.1290 0.2712 0.0955 0.135 Uiso 1 1 calc GR . . . .
Cl1' Cl 0.08441(10) 0.12515(7) 0.42715(6) 0.0959(3) Uani 1 1 d . . . . .
O1' O 0.01855(19) 0.29061(14) 0.73528(12) 0.0614(5) Uani 1 1 d . . . . .
O2' O 0.01218(18) 0.41188(16) 0.81979(13) 0.0645(5) Uani 1 1 d . . . . .
O3' O 0.08936(19) 0.50252(16) 0.60972(13) 0.0653(5) Uani 1 1 d . . . . .
O4' O -0.0590(18) 0.4899(13) 0.6672(12) 0.0576(17) Uani 0.34(3) 1 d D U P C 1
O4'A O -0.0704(9) 0.4631(10) 0.6547(7) 0.0576(17) Uani 0.66(3) 1 d . U P C 2
O5' O 0.1319(2) 0.66946(16) 0.74612(16) 0.0765(6) Uani 1 1 d . . . . .
O6' O 0.2941(2) 0.69103(15) 0.70003(16) 0.0761(6) Uani 1 1 d . . . . .
O7' O 0.41957(15) 0.34187(14) 0.65390(10) 0.0513(4) Uani 1 1 d . . . . .
O8' O 0.52888(14) 0.35515(13) 0.78584(10) 0.0491(4) Uani 1 1 d . . . . .
N1' N 0.32415(17) 0.36056(14) 0.75232(11) 0.0404(4) Uani 1 1 d . . . . .
C1' C 0.1490(2) 0.25061(19) 0.56544(16) 0.0506(6) Uani 1 1 d . . . . .
H1' H 0.2084 0.2762 0.5456 0.061 Uiso 1 1 calc R . . . .
C2' C 0.0731(3) 0.1725(2) 0.52183(18) 0.0597(7) Uani 1 1 d . . . . .
C3' C -0.0141(3) 0.1321(2) 0.5498(2) 0.0638(8) Uani 1 1 d . . . . .
H3' H -0.0618 0.0782 0.5204 0.077 Uiso 1 1 calc R . . . .
C4' C -0.0306(3) 0.1722(2) 0.6220(2) 0.0630(7) Uani 1 1 d . . . . .
H4' H -0.0900 0.1463 0.6417 0.076 Uiso 1 1 calc R . . . .
C5' C 0.0430(2) 0.25165(18) 0.66440(16) 0.0504(6) Uani 1 1 d . . . . .
C6' C 0.1357(2) 0.29057(17) 0.63932(15) 0.0445(5) Uani 1 1 d . . . . .
C7' C 0.21355(19) 0.37706(16) 0.69018(14) 0.0396(5) Uani 1 1 d . . . . .
H7' H 0.2418 0.4106 0.6539 0.048 Uiso 1 1 calc R . . . .
C8' C 0.1306(2) 0.43501(17) 0.72831(14) 0.0423(5) Uani 1 1 d . . . . .
C9' C 0.2116(2) 0.50982(17) 0.80043(14) 0.0437(5) Uani 1 1 d . . . . .
H9' H 0.1555 0.5434 0.8241 0.052 Uiso 1 1 calc R . . . .
C10' C 0.2820(2) 0.45924(17) 0.86213(14) 0.0441(5) Uani 1 1 d . . . . .
C11' C 0.3334(2) 0.38305(17) 0.83670(14) 0.0430(5) Uani 1 1 d . . . . .
C12' C 0.3910(2) 0.3316(2) 0.89148(16) 0.0529(6) Uani 1 1 d . . . . .
H12' H 0.4234 0.2799 0.8739 0.063 Uiso 1 1 calc R . . . .
C13' C 0.4001(3) 0.3576(3) 0.97256(18) 0.0678(8) Uani 1 1 d . . . . .
H13' H 0.4391 0.3234 1.0096 0.081 Uiso 1 1 calc R . . . .
C14' C 0.3517(3) 0.4342(3) 0.99908(17) 0.0710(9) Uani 1 1 d . . . . .
H14' H 0.3598 0.4522 1.0539 0.085 Uiso 1 1 calc R . . . .
C15' C 0.2917(3) 0.4835(2) 0.94410(16) 0.0569(6) Uani 1 1 d . . . . .
H15' H 0.2570 0.5339 0.9618 0.068 Uiso 1 1 calc R . . . .
C16' C 0.0483(2) 0.38079(19) 0.76546(16) 0.0501(6) Uani 1 1 d . . . . .
C17' C 0.0496(2) 0.47435(18) 0.65830(15) 0.0481(6) Uani 1 1 d . . . . .
C18' C -0.157(4) 0.504(3) 0.602(2) 0.088(3) Uani 0.34(3) 1 d D . P C 1
H18E H -0.2365 0.4809 0.6050 0.106 Uiso 0.34(3) 1 calc R . P C 1
H18F H -0.1472 0.4770 0.5499 0.106 Uiso 0.34(3) 1 calc R . P C 1
C18B C -0.1513(19) 0.5061(17) 0.5901(11) 0.088(3) Uani 0.66(3) 1 d D . P C 2
H18G H -0.1118 0.5098 0.5480 0.106 Uiso 0.66(3) 1 calc R . P C 2
H18H H -0.2299 0.4681 0.5655 0.106 Uiso 0.66(3) 1 calc R . P C 2
C19' C -0.141(3) 0.610(3) 0.614(3) 0.115(4) Uani 0.34(3) 1 d D . P C 1
H19G H -0.2142 0.6277 0.5794 0.173 Uiso 0.34(3) 1 d R . P C 1
H19H H -0.0706 0.6513 0.6170 0.173 Uiso 0.34(3) 1 d R . P C 1
H19I H -0.1497 0.6124 0.6672 0.173 Uiso 0.34(3) 1 d R . P C 1
C19B C -0.1737(18) 0.5980(16) 0.6233(15) 0.115(4) Uani 0.66(3) 1 d D . P C 2
H19J H -0.2315 0.6206 0.5816 0.173 Uiso 0.66(3) 1 calc GR . P C 2
H19K H -0.0972 0.6376 0.6420 0.173 Uiso 0.66(3) 1 calc GR . P C 2
H19L H -0.2070 0.5954 0.6676 0.173 Uiso 0.66(3) 1 calc GR . P C 2
C20' C 0.2937(2) 0.57747(17) 0.77687(15) 0.0465(5) Uani 1 1 d . . . . .
C21' C 0.4151(3) 0.5806(2) 0.79506(18) 0.0597(7) Uani 1 1 d . . . . .
H21C H 0.4613 0.6281 0.7846 0.072 Uiso 1 1 calc R . . . .
H21D H 0.4545 0.5354 0.8184 0.072 Uiso 1 1 calc R . . . .
C22' C 0.2296(3) 0.65016(18) 0.73929(17) 0.0547(6) Uani 1 1 d . . . . .
C23' C 0.2478(7) 0.7617(5) 0.6606(4) 0.0790(16) Uani 0.725(10) 1 d D U P D 1
H23E H 0.3143 0.8087 0.6664 0.095 Uiso 0.725(10) 1 calc R . P D 1
H23F H 0.1869 0.7883 0.6835 0.095 Uiso 0.725(10) 1 calc R . P D 1
C23B C 0.1993(18) 0.7486(15) 0.6461(14) 0.0790(16) Uani 0.275(10) 1 d D U P D 2
H23G H 0.1177 0.7147 0.6229 0.095 Uiso 0.275(10) 1 calc R . P D 2
H23H H 0.1930 0.8056 0.6785 0.095 Uiso 0.275(10) 1 calc R . P D 2
C24' C 0.1894(8) 0.7185(6) 0.5727(4) 0.116(3) Uani 0.725(10) 1 d D . P D 1
H24G H 0.1613 0.7642 0.5421 0.173 Uiso 0.725(10) 1 calc GR . P D 1
H24H H 0.1204 0.6750 0.5678 0.173 Uiso 0.725(10) 1 calc GR . P D 1
H24I H 0.2492 0.6887 0.5522 0.173 Uiso 0.725(10) 1 calc GR . P D 1
C24B C 0.258(2) 0.7648(19) 0.5783(13) 0.116(3) Uani 0.275(10) 1 d D . P D 2
H24J H 0.2456 0.7097 0.5394 0.173 Uiso 0.275(10) 1 calc GR . P D 2
H24K H 0.3453 0.7838 0.6020 0.173 Uiso 0.275(10) 1 calc GR . P D 2
H24L H 0.2201 0.8109 0.5519 0.173 Uiso 0.275(10) 1 calc GR . P D 2
C25' C 0.4266(2) 0.35141(16) 0.72485(14) 0.0412(5) Uani 1 1 d . . . . .
C26' C 0.6522(2) 0.35411(18) 0.77254(15) 0.0449(5) Uani 1 1 d . . . . .
C27' C 0.6809(3) 0.4373(2) 0.7407(2) 0.0616(7) Uani 1 1 d . . . . .
H27D H 0.6291 0.4321 0.6860 0.092 Uiso 1 1 calc GR . . . .
H27E H 0.7661 0.4432 0.7418 0.092 Uiso 1 1 calc GR . . . .
H27F H 0.6658 0.4897 0.7741 0.092 Uiso 1 1 calc GR . . . .
C28' C 0.7356(2) 0.3580(3) 0.85768(18) 0.0662(8) Uani 1 1 d . . . . .
H28D H 0.7316 0.4138 0.8916 0.099 Uiso 1 1 calc GR . . . .
H28E H 0.8192 0.3546 0.8565 0.099 Uiso 1 1 calc GR . . . .
H28F H 0.7089 0.3080 0.8790 0.099 Uiso 1 1 calc GR . . . .
C29' C 0.6578(3) 0.2677(2) 0.7176(2) 0.0651(7) Uani 1 1 d . . . . .
H29D H 0.6259 0.2171 0.7358 0.098 Uiso 1 1 calc GR . . . .
H29E H 0.7420 0.2626 0.7188 0.098 Uiso 1 1 calc GR . . . .
H29F H 0.6090 0.2684 0.6632 0.098 Uiso 1 1 calc GR . . . .

loop_
_atom_site_aniso_label
_atom_site_aniso_U_11
_atom_site_aniso_U_22
_atom_site_aniso_U_33
_atom_site_aniso_U_23
_atom_site_aniso_U_13
_atom_site_aniso_U_12
Cl1 0.0799(5) 0.0509(4) 0.0652(4) -0.0014(3) 0.0156(3) -0.0021(3)
O1 0.0743(13) 0.0668(12) 0.0467(10) 0.0142(9) 0.0185(9) -0.0106(10)
O2 0.0651(12) 0.0614(12) 0.0670(12) 0.0219(10) 0.0213(10) -0.0062(10)
O3 0.0534(11) 0.0802(14) 0.0920(15) 0.0295(12) 0.0360(11) 0.0129(10)
O4 0.0510(16) 0.071(3) 0.084(2) 0.032(2) 0.0168(15) 0.0178(17)
O4A 0.0510(16) 0.071(3) 0.084(2) 0.032(2) 0.0168(15) 0.0178(17)
O5 0.0862(16) 0.0756(14) 0.0812(15) 0.0245(12) 0.0349(13) 0.0339(12)
O6 0.113(2) 0.087(4) 0.065(3) 0.0429(19) 0.053(2) 0.058(3)
O6A 0.113(2) 0.087(4) 0.065(3) 0.0429(19) 0.053(2) 0.058(3)
O7 0.0579(12) 0.0681(12) 0.0646(12) 0.0256(10) 0.0053(9) -0.0050(10)
O8 0.0510(11) 0.0583(11) 0.0632(11) 0.0191(9) -0.0017(9) 0.0018(8)
N1 0.0409(10) 0.0471(11) 0.0428(10) 0.0081(8) 0.0066(8) 0.0025(8)
C1 0.0429(12) 0.0530(14) 0.0445(12) 0.0093(10) 0.0129(10) 0.0053(10)
C2 0.0471(14) 0.0536(14) 0.0543(14) 0.0026(11) 0.0135(11) 0.0059(11)
C3 0.0669(18) 0.0687(18) 0.0436(14) -0.0016(12) 0.0097(12) -0.0047(14)
C4 0.079(2) 0.078(2) 0.0384(13) 0.0091(13) 0.0161(13) -0.0052(16)
C5 0.0509(14) 0.0609(15) 0.0456(13) 0.0102(11) 0.0155(11) -0.0040(11)
C6 0.0364(11) 0.0531(13) 0.0416(12) 0.0076(10) 0.0125(9) 0.0029(10)
C7 0.0392(12) 0.0508(13) 0.0402(12) 0.0091(10) 0.0123(9) 0.0017(10)
C8 0.0410(12) 0.0495(13) 0.0461(13) 0.0108(10) 0.0124(10) 0.0036(10)
C9 0.0493(14) 0.0424(12) 0.0498(13) 0.0070(10) 0.0147(11) 0.0008(10)
C10 0.0449(13) 0.0515(14) 0.0424(12) 0.0043(10) 0.0099(10) -0.0026(10)
C11 0.0427(12) 0.0547(14) 0.0385(11) 0.0072(10) 0.0077(9) 0.0005(10)
C12 0.0483(14) 0.0664(17) 0.0531(14) 0.0089(12) 0.0147(11) 0.0102(12)
C13 0.0448(15) 0.092(2) 0.0715(19) 0.0151(17) 0.0210(13) 0.0066(15)
C14 0.0495(16) 0.080(2) 0.0751(19) 0.0124(16) 0.0197(14) -0.0138(14)
C15 0.0557(16) 0.0563(15) 0.0609(16) 0.0052(13) 0.0139(13) -0.0085(12)
C16 0.0420(13) 0.0571(15) 0.0503(14) 0.0155(11) 0.0122(10) 0.0019(11)
C17 0.0468(14) 0.0614(16) 0.0581(15) 0.0133(12) 0.0166(12) 0.0068(12)
C18 0.063(3) 0.108(5) 0.133(5) 0.057(5) 0.010(3) -0.003(3)
C18A 0.063(3) 0.108(5) 0.133(5) 0.057(5) 0.010(3) -0.003(3)
C19 0.095(5) 0.146(6) 0.159(7) 0.074(5) 0.010(5) 0.016(4)
C19A 0.095(5) 0.146(6) 0.159(7) 0.074(5) 0.010(5) 0.016(4)
C20 0.0573(15) 0.0447(13) 0.0519(14) 0.0023(11) 0.0161(12) 0.0028(11)
C21 0.083(2) 0.0689(18) 0.0522(15) 0.0055(13) 0.0223(15) 0.0226(16)
C22 0.0665(17) 0.0536(15) 0.0561(16) 0.0029(13) 0.0224(13) 0.0075(13)
C23 0.148(7) 0.120(8) 0.087(3) 0.035(5) 0.074(4) 0.076(7)
C23A 0.148(7) 0.120(8) 0.087(3) 0.035(5) 0.074(4) 0.076(7)
C24 0.149(8) 0.112(7) 0.096(4) 0.023(4) 0.082(4) 0.039(6)
C24A 0.149(8) 0.112(7) 0.096(4) 0.023(4) 0.082(4) 0.039(6)
C25 0.0503(14) 0.0464(13) 0.0445(13) 0.0054(10) 0.0024(10) -0.0001(11)
C26 0.0692(18) 0.0554(16) 0.0524(15) 0.0155(12) -0.0011(13) 0.0078(13)
C27 0.101(3) 0.0547(18) 0.094(3) 0.0095(18) 0.002(2) 0.0106(18)
C28 0.135(4) 0.105(3) 0.058(2) 0.021(2) 0.021(2) 0.024(3)
C29 0.068(2) 0.086(2) 0.091(3) 0.025(2) -0.0190(18) 0.0088(18)
Cl1' 0.0907(6) 0.0987(7) 0.0790(6) -0.0305(5) 0.0251(5) -0.0037(5)
O1' 0.0596(11) 0.0637(12) 0.0649(12) 0.0139(9) 0.0282(9) -0.0096(9)
O2' 0.0500(11) 0.0872(14) 0.0669(12) 0.0155(11) 0.0337(9) 0.0091(10)
O3' 0.0549(11) 0.0903(15) 0.0618(11) 0.0365(11) 0.0197(9) 0.0206(10)
O4' 0.0345(19) 0.075(5) 0.061(3) 0.019(3) 0.0079(19) 0.009(3)
O4'A 0.0345(19) 0.075(5) 0.061(3) 0.019(3) 0.0079(19) 0.009(3)
O5' 0.0710(14) 0.0759(14) 0.0984(17) 0.0321(13) 0.0365(13) 0.0305(11)
O6' 0.0843(16) 0.0636(13) 0.1007(17) 0.0400(12) 0.0435(13) 0.0196(11)
O7' 0.0372(8) 0.0776(12) 0.0377(9) 0.0051(8) 0.0127(7) 0.0068(8)
O8' 0.0308(8) 0.0774(12) 0.0417(8) 0.0138(8) 0.0127(6) 0.0112(7)
N1' 0.0300(9) 0.0525(11) 0.0391(9) 0.0085(8) 0.0109(7) 0.0059(8)
C1' 0.0376(12) 0.0609(15) 0.0506(13) 0.0088(11) 0.0098(10) 0.0066(11)
C2' 0.0507(15) 0.0577(16) 0.0606(16) 0.0011(13) 0.0057(12) 0.0094(12)
C3' 0.0529(16) 0.0492(15) 0.0736(19) 0.0048(13) -0.0005(13) -0.0012(12)
C4' 0.0522(16) 0.0591(16) 0.0735(19) 0.0190(14) 0.0122(13) -0.0077(12)
C5' 0.0428(13) 0.0539(14) 0.0527(14) 0.0151(11) 0.0104(11) -0.0014(10)
C6' 0.0340(11) 0.0529(13) 0.0450(12) 0.0123(10) 0.0073(9) 0.0068(10)
C7' 0.0304(10) 0.0497(12) 0.0407(11) 0.0122(9) 0.0117(9) 0.0043(9)
C8' 0.0316(11) 0.0514(13) 0.0468(12) 0.0124(10) 0.0144(9) 0.0062(9)
C9' 0.0374(11) 0.0506(13) 0.0463(12) 0.0095(10) 0.0161(10) 0.0104(10)
C10' 0.0358(11) 0.0577(14) 0.0405(12) 0.0095(10) 0.0140(9) 0.0062(10)
C11' 0.0319(11) 0.0557(13) 0.0438(12) 0.0111(10) 0.0145(9) 0.0047(9)
C12' 0.0490(14) 0.0653(16) 0.0538(14) 0.0217(12) 0.0221(11) 0.0172(12)
C13' 0.0681(18) 0.098(2) 0.0499(15) 0.0334(15) 0.0218(13) 0.0330(17)
C14' 0.0724(19) 0.105(3) 0.0415(14) 0.0170(15) 0.0204(13) 0.0266(18)
C15' 0.0566(15) 0.0721(17) 0.0453(13) 0.0083(12) 0.0194(12) 0.0192(13)
C16' 0.0330(11) 0.0665(16) 0.0544(14) 0.0182(12) 0.0146(10) 0.0070(11)
C17' 0.0385(12) 0.0569(14) 0.0485(13) 0.0111(11) 0.0114(10) 0.0077(10)
C18' 0.049(2) 0.153(4) 0.073(6) 0.053(4) 0.013(3) 0.029(3)
C18B 0.049(2) 0.153(4) 0.073(6) 0.053(4) 0.013(3) 0.029(3)
C19' 0.076(10) 0.141(8) 0.152(8) 0.082(5) 0.032(7) 0.050(8)
C19B 0.076(10) 0.141(8) 0.152(8) 0.082(5) 0.032(7) 0.050(8)
C20' 0.0483(13) 0.0458(13) 0.0446(12) 0.0058(10) 0.0146(10) 0.0043(10)
C21' 0.0474(15) 0.0644(17) 0.0690(17) 0.0179(14) 0.0185(13) 0.0005(12)
C22' 0.0597(16) 0.0451(13) 0.0602(15) 0.0089(11) 0.0195(12) 0.0078(12)
C23' 0.069(4) 0.065(3) 0.114(4) 0.042(3) 0.029(3) 0.012(3)
C23B 0.069(4) 0.065(3) 0.114(4) 0.042(3) 0.029(3) 0.012(3)
C24' 0.103(6) 0.154(8) 0.125(5) 0.087(5) 0.043(5) 0.067(5)
C24B 0.103(6) 0.154(8) 0.125(5) 0.087(5) 0.043(5) 0.067(5)
C25' 0.0323(11) 0.0476(12) 0.0435(12) 0.0069(10) 0.0122(9) 0.0046(9)
C26' 0.0299(11) 0.0599(14) 0.0471(12) 0.0112(11) 0.0139(9) 0.0075(10)
C27' 0.0430(14) 0.0690(18) 0.0733(18) 0.0234(15) 0.0142(13) 0.0006(12)
C28' 0.0377(13) 0.107(2) 0.0553(15) 0.0241(16) 0.0110(11) 0.0135(14)
C29' 0.0535(16) 0.0704(18) 0.0729(18) 0.0082(15) 0.0209(14) 0.0208(14)

loop_
_atom_type_symbol
_atom_type_description
_atom_type_scat_dispersion_real
_atom_type_scat_dispersion_imag
_atom_type_scat_source
C C 0.0181 0.0091 'International Tables Vol C Tables 4.2.6.8 and 6.1.1.4'
H H 0.0000 0.0000 'International Tables Vol C Tables 4.2.6.8 and 6.1.1.4'
Cl Cl 0.3639 0.7018 'International Tables Vol C Tables 4.2.6.8 and 6.1.1.4'
N N 0.0311 0.0180 'International Tables Vol C Tables 4.2.6.8 and 6.1.1.4'
O O 0.0492 0.0322 'International Tables Vol C Tables 4.2.6.8 and 6.1.1.4'

loop_
_geom_angle_atom_site_label_1
_geom_angle_atom_site_label_2
_geom_angle_atom_site_label_3
_geom_angle
_geom_angle_site_symmetry_1
_geom_angle_site_symmetry_3
_geom_angle_publ_flag
C16 O1 C5 122.1(2) . . ?
C17 O4 C18 118.1(4) . . ?
C17 O4A C18A 110.0(14) . . ?
C22 O6 C23 108.7(13) . . ?
C22 O6A C23A 118.5(5) . . ?
C25 O8 C26 121.6(2) . . ?
C11 N1 C7 119.5(2) . . ?
C25 N1 C7 115.0(2) . . ?
C25 N1 C11 122.7(2) . . ?
C2 C1 H1 119.9 . . ?
C2 C1 C6 120.2(2) . . ?
C6 C1 H1 119.9 . . ?
C1 C2 Cl1 118.8(2) . . ?
C3 C2 Cl1 119.7(2) . . ?
C3 C2 C1 121.5(3) . . ?
C2 C3 H3 120.6 . . ?
C2 C3 C4 118.8(3) . . ?
C4 C3 H3 120.6 . . ?
C3 C4 H4 120.2 . . ?
C3 C4 C5 119.7(3) . . ?
C5 C4 H4 120.2 . . ?
O1 C5 C4 115.5(2) . . ?
C6 C5 O1 122.4(2) . . ?
C6 C5 C4 122.1(3) . . ?
C1 C6 C7 121.4(2) . . ?
C5 C6 C1 117.6(2) . . ?
C5 C6 C7 121.0(2) . . ?
N1 C7 C6 112.1(2) . . ?
N1 C7 H7 107.0 . . ?
N1 C7 C8 112.84(19) . . ?
C6 C7 H7 107.0 . . ?
C6 C7 C8 110.4(2) . . ?
C8 C7 H7 107.0 . . ?
C7 C8 C9 110.1(2) . . ?
C7 C8 C16 113.4(2) . . ?
C7 C8 C17 107.1(2) . . ?
C16 C8 C9 106.6(2) . . ?
C16 C8 C17 107.4(2) . . ?
C17 C8 C9 112.2(2) . . ?
C8 C9 H9 107.5 . . ?
C10 C9 C8 105.8(2) . . ?
C10 C9 H9 107.5 . . ?
C10 C9 C20 113.7(2) . . ?
C20 C9 C8 114.4(2) . . ?
C20 C9 H9 107.5 . . ?
C11 C10 C9 118.8(2) . . ?
C11 C10 C15 119.4(3) . . ?
C15 C10 C9 121.7(3) . . ?
C10 C11 N1 117.6(2) . . ?
C10 C11 C12 120.1(2) . . ?
C12 C11 N1 122.3(2) . . ?
C11 C12 H12 120.3 . . ?
C13 C12 C11 119.3(3) . . ?
C13 C12 H12 120.3 . . ?
C12 C13 H13 119.7 . . ?
C14 C13 C12 120.7(3) . . ?
C14 C13 H13 119.7 . . ?
C13 C14 H14 119.9 . . ?
C13 C14 C15 120.3(3) . . ?
C15 C14 H14 119.9 . . ?
C10 C15 H15 119.9 . . ?
C14 C15 C10 120.1(3) . . ?
C14 C15 H15 119.9 . . ?
O1 C16 C8 117.4(2) . . ?
O2 C16 O1 118.6(2) . . ?
O2 C16 C8 123.9(2) . . ?
O3 C17 O4 125.5(3) . . ?
O3 C17 O4A 119.3(7) . . ?
O3 C17 C8 123.5(3) . . ?
O4 C17 C8 110.7(2) . . ?
O4A C17 C8 111.9(7) . . ?
O4 C18 H18A 110.9 . . ?
O4 C18 H18B 110.9 . . ?
H18A C18 H18B 109.0 . . ?
C19 C18 O4 104.1(6) . . ?
C19 C18 H18A 110.9 . . ?
C19 C18 H18B 110.9 . . ?
O4A C18A H18C 112.4 . . ?
O4A C18A H18D 112.4 . . ?
O4A C18A C19A 96.8(19) . . ?
H18C C18A H18D 110.0 . . ?
C19A C18A H18C 112.4 . . ?
C19A C18A H18D 112.4 . . ?
C18 C19 H19A 109.5 . . ?
C18 C19 H19B 109.5 . . ?
C18 C19 H19C 109.5 . . ?
H19A C19 H19B 109.5 . . ?
H19A C19 H19C 109.5 . . ?
H19B C19 H19C 109.5 . . ?
C18A C19A H19D 109.5 . . ?
C18A C19A H19E 109.5 . . ?
C18A C19A H19F 109.5 . . ?
H19D C19A H19E 109.5 . . ?
H19D C19A H19F 109.5 . . ?
H19E C19A H19F 109.5 . . ?
C21 C20 C9 124.5(3) . . ?
C21 C20 C22 120.7(3) . . ?
C22 C20 C9 114.4(2) . . ?
C20 C21 H21A 120.0 . . ?
C20 C21 H21B 120.0 . . ?
H21A C21 H21B 120.0 . . ?
O5 C22 O6 132.1(8) . . ?
O5 C22 O6A 121.1(4) . . ?
O5 C22 C20 123.8(3) . . ?
O6A C22 C20 114.9(4) . . ?
C20 C22 O6 104.1(8) . . ?
O6 C23 H23A 112.6 . . ?
O6 C23 H23B 112.6 . . ?
H23A C23 H23B 110.1 . . ?
C24 C23 O6 96(2) . . ?
C24 C23 H23A 112.6 . . ?
C24 C23 H23B 112.6 . . ?
O6A C23A H23C 109.5 . . ?
O6A C23A H23D 109.5 . . ?
O6A C23A C24A 110.8(7) . . ?
H23C C23A H23D 108.1 . . ?
C24A C23A H23C 109.5 . . ?
C24A C23A H23D 109.5 . . ?
C23 C24 H24A 109.5 . . ?
C23 C24 H24B 109.5 . . ?
C23 C24 H24C 109.5 . . ?
H24A C24 H24B 109.5 . . ?
H24A C24 H24C 109.5 . . ?
H24B C24 H24C 109.5 . . ?
C23A C24A H24D 109.5 . . ?
C23A C24A H24E 109.5 . . ?
C23A C24A H24F 109.5 . . ?
H24D C24A H24E 109.5 . . ?
H24D C24A H24F 109.5 . . ?
H24E C24A H24F 109.5 . . ?
O7 C25 O8 126.1(3) . . ?
O7 C25 N1 122.6(2) . . ?
O8 C25 N1 111.2(2) . . ?
O8 C26 C27 110.5(2) . . ?
O8 C26 C28 109.2(3) . . ?
O8 C26 C29 101.2(3) . . ?
C27 C26 C29 109.7(3) . . ?
C28 C26 C27 112.9(3) . . ?
C28 C26 C29 112.8(3) . . ?
C26 C27 H27A 109.5 . . ?
C26 C27 H27B 109.5 . . ?
C26 C27 H27C 109.5 . . ?
H27A C27 H27B 109.5 . . ?
H27A C27 H27C 109.5 . . ?
H27B C27 H27C 109.5 . . ?
C26 C28 H28A 109.5 . . ?
C26 C28 H28B 109.5 . . ?
C26 C28 H28C 109.5 . . ?
H28A C28 H28B 109.5 . . ?
H28A C28 H28C 109.5 . . ?
H28B C28 H28C 109.5 . . ?
C26 C29 H29A 109.5 . . ?
C26 C29 H29B 109.5 . . ?
C26 C29 H29C 109.5 . . ?
H29A C29 H29B 109.5 . . ?
H29A C29 H29C 109.5 . . ?
H29B C29 H29C 109.5 . . ?
C16' O1' C5' 120.9(2) . . ?
C17' O4' C18' 121(3) . . ?
C17' O4'A C18B 112.9(13) . . ?
C22' O6' C23' 120.3(4) . . ?
C22' O6' C23B 105.6(6) . . ?
C25' O8' C26' 121.57(18) . . ?
C11' N1' C7' 120.38(18) . . ?
C25' N1' C7' 113.70(18) . . ?
C25' N1' C11' 122.70(18) . . ?
C2' C1' H1' 120.3 . . ?
C2' C1' C6' 119.3(3) . . ?
C6' C1' H1' 120.3 . . ?
C1' C2' Cl1' 119.5(2) . . ?
C3' C2' Cl1' 118.5(2) . . ?
C3' C2' C1' 122.0(3) . . ?
C2' C3' H3' 120.3 . . ?
C2' C3' C4' 119.3(3) . . ?
C4' C3' H3' 120.3 . . ?
C3' C4' H4' 120.7 . . ?
C3' C4' C5' 118.6(3) . . ?
C5' C4' H4' 120.7 . . ?
C4' C5' O1' 115.8(2) . . ?
C6' C5' O1' 121.4(2) . . ?
C6' C5' C4' 122.8(3) . . ?
C1' C6' C7' 122.7(2) . . ?
C5' C6' C1' 117.8(2) . . ?
C5' C6' C7' 119.4(2) . . ?
N1' C7' C6' 112.92(19) . . ?
N1' C7' H7' 107.9 . . ?
N1' C7' C8' 111.73(18) . . ?
C6' C7' H7' 107.9 . . ?
C6' C7' C8' 108.41(18) . . ?
C8' C7' H7' 107.9 . . ?
C7' C8' C9' 110.43(18) . . ?
C7' C8' C17' 105.14(19) . . ?
C16' C8' C7' 113.5(2) . . ?
C16' C8' C9' 104.9(2) . . ?
C16' C8' C17' 110.17(19) . . ?
C17' C8' C9' 112.9(2) . . ?
C8' C9' H9' 107.7 . . ?
C10' C9' C8' 105.2(2) . . ?
C10' C9' H9' 107.7 . . ?
C10' C9' C20' 113.5(2) . . ?
C20' C9' C8' 114.6(2) . . ?
C20' C9' H9' 107.7 . . ?
C11' C10' C9' 119.5(2) . . ?
C11' C10' C15' 118.6(2) . . ?
C15' C10' C9' 121.7(2) . . ?
C10' C11' N1' 117.5(2) . . ?
C12' C11' N1' 121.8(2) . . ?
C12' C11' C10' 120.7(2) . . ?
C11' C12' H12' 120.3 . . ?
C13' C12' C11' 119.5(3) . . ?
C13' C12' H12' 120.3 . . ?
C12' C13' H13' 119.7 . . ?
C12' C13' C14' 120.6(3) . . ?
C14' C13' H13' 119.7 . . ?
C13' C14' H14' 120.2 . . ?
C15' C14' C13' 119.6(3) . . ?
C15' C14' H14' 120.2 . . ?
C10' C15' H15' 119.5 . . ?
C14' C15' C10' 121.0(3) . . ?
C14' C15' H15' 119.5 . . ?
O1' C16' C8' 117.7(2) . . ?
O2' C16' O1' 117.9(2) . . ?
O2' C16' C8' 124.4(3) . . ?
O3' C17' O4' 122.9(9) . . ?
O3' C17' O4'A 125.3(5) . . ?
O3' C17' C8' 122.7(2) . . ?
O4' C17' C8' 113.1(9) . . ?
O4'A C17' C8' 111.5(5) . . ?
O4' C18' H18E 111.5 . . ?
O4' C18' H18F 111.5 . . ?
O4' C18' C19' 102(3) . . ?
H18E C18' H18F 109.3 . . ?
C19' C18' H18E 111.5 . . ?
C19' C18' H18F 111.5 . . ?
O4'A C18B H18G 109.2 . . ?
O4'A C18B H18H 109.2 . . ?
H18G C18B H18H 107.9 . . ?
C19B C18B O4'A 112.1(15) . . ?
C19B C18B H18G 109.2 . . ?
C19B C18B H18H 109.2 . . ?
C18' C19' H19G 107.8 . . ?
C18' C19' H19H 129.4 . . ?
C18' C19' H19I 88.5 . . ?
H19G C19' H19H 109.5 . . ?
H19G C19' H19I 109.5 . . ?
H19H C19' H19I 109.5 . . ?
C18B C19B H19J 109.5 . . ?
C18B C19B H19K 109.5 . . ?
C18B C19B H19L 109.5 . . ?
H19J C19B H19K 109.5 . . ?
H19J C19B H19L 109.5 . . ?
H19K C19B H19L 109.5 . . ?
C21' C20' C9' 124.2(2) . . ?
C21' C20' C22' 120.3(3) . . ?
C22' C20' C9' 115.1(2) . . ?
C20' C21' H21C 120.0 . . ?
C20' C21' H21D 120.0 . . ?
H21C C21' H21D 120.0 . . ?
O5' C22' O6' 124.6(3) . . ?
O5' C22' C20' 123.0(3) . . ?
O6' C22' C20' 112.4(2) . . ?
O6' C23' H23E 110.6 . . ?
O6' C23' H23F 110.6 . . ?
O6' C23' C24' 105.7(5) . . ?
H23E C23' H23F 108.7 . . ?
C24' C23' H23E 110.6 . . ?
C24' C23' H23F 110.6 . . ?
O6' C23B H23G 110.9 . . ?
O6' C23B H23H 110.9 . . ?
H23G C23B H23H 109.0 . . ?
C24B C23B O6' 104.1(13) . . ?
C24B C23B H23G 110.9 . . ?
C24B C23B H23H 110.9 . . ?
C23' C24' H24G 109.5 . . ?
C23' C24' H24H 109.5 . . ?
C23' C24' H24I 109.5 . . ?
H24G C24' H24H 109.5 . . ?
H24G C24' H24I 109.5 . . ?
H24H C24' H24I 109.5 . . ?
C23B C24B H24J 109.5 . . ?
C23B C24B H24K 109.5 . . ?
C23B C24B H24L 109.5 . . ?
H24J C24B H24K 109.5 . . ?
H24J C24B H24L 109.5 . . ?
H24K C24B H24L 109.5 . . ?
O7' C25' O8' 126.3(2) . . ?
O7' C25' N1' 122.3(2) . . ?
O8' C25' N1' 111.41(19) . . ?
O8' C26' C27' 109.0(2) . . ?
O8' C26' C28' 101.65(19) . . ?
O8' C26' C29' 110.8(2) . . ?
C27' C26' C28' 111.2(2) . . ?
C27' C26' C29' 112.9(2) . . ?
C29' C26' C28' 110.7(2) . . ?
C26' C27' H27D 109.5 . . ?
C26' C27' H27E 109.5 . . ?
C26' C27' H27F 109.5 . . ?
H27D C27' H27E 109.5 . . ?
H27D C27' H27F 109.5 . . ?
H27E C27' H27F 109.5 . . ?
C26' C28' H28D 109.5 . . ?
C26' C28' H28E 109.5 . . ?
C26' C28' H28F 109.5 . . ?
H28D C28' H28E 109.5 . . ?
H28D C28' H28F 109.5 . . ?
H28E C28' H28F 109.5 . . ?
C26' C29' H29D 109.5 . . ?
C26' C29' H29E 109.5 . . ?
C26' C29' H29F 109.5 . . ?
H29D C29' H29E 109.5 . . ?
H29D C29' H29F 109.5 . . ?
H29E C29' H29F 109.5 . . ?

loop_
_geom_bond_atom_site_label_1
_geom_bond_atom_site_label_2
_geom_bond_distance
_geom_bond_site_symmetry_2
_geom_bond_publ_flag
Cl1 C2 1.741(3) . ?
O1 C5 1.389(3) . ?
O1 C16 1.357(3) . ?
O2 C16 1.188(3) . ?
O3 C17 1.185(4) . ?
O4 C17 1.340(4) . ?
O4 C18 1.518(7) . ?
O4A C17 1.318(15) . ?
O4A C18A 1.46(3) . ?
O5 C22 1.194(4) . ?
O6 C22 1.559(18) . ?
O6 C23 1.56(3) . ?
O6A C22 1.252(8) . ?
O6A C23A 1.439(10) . ?
O7 C25 1.213(3) . ?
O8 C25 1.327(3) . ?
O8 C26 1.478(3) . ?
N1 C7 1.483(3) . ?
N1 C11 1.433(3) . ?
N1 C25 1.380(3) . ?
C1 H1 0.9300 . ?
C1 C2 1.384(4) . ?
C1 C6 1.394(4) . ?
C2 C3 1.369(4) . ?
C3 H3 0.9300 . ?
C3 C4 1.377(4) . ?
C4 H4 0.9300 . ?
C4 C5 1.391(4) . ?
C5 C6 1.372(4) . ?
C6 C7 1.511(3) . ?
C7 H7 0.9800 . ?
C7 C8 1.536(3) . ?
C8 C9 1.568(3) . ?
C8 C16 1.543(3) . ?
C8 C17 1.544(4) . ?
C9 H9 0.9800 . ?
C9 C10 1.510(4) . ?
C9 C20 1.523(4) . ?
C10 C11 1.387(4) . ?
C10 C15 1.390(4) . ?
C11 C12 1.395(4) . ?
C12 H12 0.9300 . ?
C12 C13 1.383(4) . ?
C13 H13 0.9300 . ?
C13 C14 1.368(5) . ?
C14 H14 0.9300 . ?
C14 C15 1.381(4) . ?
C15 H15 0.9300 . ?
C18 H18A 0.9700 . ?
C18 H18B 0.9700 . ?
C18 C19 1.489(8) . ?
C18A H18C 0.9700 . ?
C18A H18D 0.9700 . ?
C18A C19A 1.551(18) . ?
C19 H19A 0.9600 . ?
C19 H19B 0.9600 . ?
C19 H19C 0.9600 . ?
C19A H19D 0.9600 . ?
C19A H19E 0.9600 . ?
C19A H19F 0.9600 . ?
C20 C21 1.312(4) . ?
C20 C22 1.503(4) . ?
C21 H21A 0.9300 . ?
C21 H21B 0.9300 . ?
C23 H23A 0.9700 . ?
C23 H23B 0.9700 . ?
C23 C24 1.508(19) . ?
C23A H23C 0.9700 . ?
C23A H23D 0.9700 . ?
C23A C24A 1.495(10) . ?
C24 H24A 0.9600 . ?
C24 H24B 0.9600 . ?
C24 H24C 0.9600 . ?
C24A H24D 0.9600 . ?
C24A H24E 0.9600 . ?
C24A H24F 0.9600 . ?
C26 C27 1.510(4) . ?
C26 C28 1.496(5) . ?
C26 C29 1.526(5) . ?
C27 H27A 0.9600 . ?
C27 H27B 0.9600 . ?
C27 H27C 0.9600 . ?
C28 H28A 0.9600 . ?
C28 H28B 0.9600 . ?
C28 H28C 0.9600 . ?
C29 H29A 0.9600 . ?
C29 H29B 0.9600 . ?
C29 H29C 0.9600 . ?
Cl1' C2' 1.739(3) . ?
O1' C5' 1.394(3) . ?
O1' C16' 1.359(4) . ?
O2' C16' 1.181(3) . ?
O3' C17' 1.190(3) . ?
O4' C17' 1.32(2) . ?
O4' C18' 1.41(2) . ?
O4'A C17' 1.344(10) . ?
O4'A C18B 1.513(14) . ?
O5' C22' 1.199(4) . ?
O6' C22' 1.322(4) . ?
O6' C23' 1.417(7) . ?
O6' C23B 1.62(2) . ?
O7' C25' 1.207(3) . ?
O8' C25' 1.329(3) . ?
O8' C26' 1.484(3) . ?
N1' C7' 1.479(3) . ?
N1' C11' 1.434(3) . ?
N1' C25' 1.386(3) . ?
C1' H1' 0.9300 . ?
C1' C2' 1.382(4) . ?
C1' C6' 1.389(4) . ?
C2' C3' 1.371(5) . ?
C3' H3' 0.9300 . ?
C3' C4' 1.379(5) . ?
C4' H4' 0.9300 . ?
C4' C5' 1.380(4) . ?
C5' C6' 1.380(4) . ?
C6' C7' 1.515(3) . ?
C7' H7' 0.9800 . ?
C7' C8' 1.543(3) . ?
C8' C9' 1.565(3) . ?
C8' C16' 1.541(3) . ?
C8' C17' 1.544(3) . ?
C9' H9' 0.9800 . ?
C9' C10' 1.504(3) . ?
C9' C20' 1.518(3) . ?
C10' C11' 1.392(4) . ?
C10' C15' 1.394(4) . ?
C11' C12' 1.384(4) . ?
C12' H12' 0.9300 . ?
C12' C13' 1.383(4) . ?
C13' H13' 0.9300 . ?
C13' C14' 1.384(5) . ?
C14' H14' 0.9300 . ?
C14' C15' 1.372(4) . ?
C15' H15' 0.9300 . ?
C18' H18E 0.9700 . ?
C18' H18F 0.9700 . ?
C18' C19' 1.570(19) . ?
C18B H18G 0.9700 . ?
C18B H18H 0.9700 . ?
C18B C19B 1.484(14) . ?
C19' H19G 0.9601 . ?
C19' H19H 0.9601 . ?
C19' H19I 0.9598 . ?
C19B H19J 0.9600 . ?
C19B H19K 0.9600 . ?
C19B H19L 0.9600 . ?
C20' C21' 1.321(4) . ?
C20' C22' 1.500(4) . ?
C21' H21C 0.9300 . ?
C21' H21D 0.9300 . ?
C23' H23E 0.9700 . ?
C23' H23F 0.9700 . ?
C23' C24' 1.509(10) . ?
C23B H23G 0.9700 . ?
C23B H23H 0.9700 . ?
C23B C24B 1.560(17) . ?
C24' H24G 0.9600 . ?
C24' H24H 0.9600 . ?
C24' H24I 0.9600 . ?
C24B H24J 0.9600 . ?
C24B H24K 0.9600 . ?
C24B H24L 0.9600 . ?
C26' C27' 1.506(4) . ?
C26' C28' 1.515(4) . ?
C26' C29' 1.506(4) . ?
C27' H27D 0.9600 . ?
C27' H27E 0.9600 . ?
C27' H27F 0.9600 . ?
C28' H28D 0.9600 . ?
C28' H28E 0.9600 . ?
C28' H28F 0.9600 . ?
C29' H29D 0.9600 . ?
C29' H29E 0.9600 . ?
C29' H29F 0.9600 . ?

loop_
_geom_torsion_atom_site_label_1
_geom_torsion_atom_site_label_2
_geom_torsion_atom_site_label_3
_geom_torsion_atom_site_label_4
_geom_torsion
_geom_torsion_site_symmetry_1
_geom_torsion_site_symmetry_2
_geom_torsion_site_symmetry_3
_geom_torsion_site_symmetry_4
_geom_torsion_publ_flag
Cl1 C2 C3 C4 -178.0(3) . . . . ?
O1 C5 C6 C1 -179.8(2) . . . . ?
O1 C5 C6 C7 -0.8(4) . . . . ?
N1 C7 C8 C9 33.9(3) . . . . ?
N1 C7 C8 C16 -85.5(2) . . . . ?
N1 C7 C8 C17 156.2(2) . . . . ?
N1 C11 C12 C13 177.6(3) . . . . ?
C1 C2 C3 C4 1.9(5) . . . . ?
C1 C6 C7 N1 -79.0(3) . . . . ?
C1 C6 C7 C8 154.3(2) . . . . ?
C2 C1 C6 C5 -0.9(4) . . . . ?
C2 C1 C6 C7 -179.9(2) . . . . ?
C2 C3 C4 C5 -0.6(5) . . . . ?
C3 C4 C5 O1 -179.6(3) . . . . ?
C3 C4 C5 C6 -1.5(5) . . . . ?
C4 C5 C6 C1 2.2(4) . . . . ?
C4 C5 C6 C7 -178.8(3) . . . . ?
C5 O1 C16 O2 -172.6(3) . . . . ?
C5 O1 C16 C8 9.6(4) . . . . ?
C5 C6 C7 N1 102.1(3) . . . . ?
C5 C6 C7 C8 -24.7(3) . . . . ?
C6 C1 C2 Cl1 178.70(19) . . . . ?
C6 C1 C2 C3 -1.2(4) . . . . ?
C6 C7 C8 C9 160.20(19) . . . . ?
C6 C7 C8 C16 40.8(3) . . . . ?
C6 C7 C8 C17 -77.5(2) . . . . ?
C7 N1 C11 C10 -36.9(3) . . . . ?
C7 N1 C11 C12 143.1(2) . . . . ?
C7 N1 C25 O7 -6.9(4) . . . . ?
C7 N1 C25 O8 172.8(2) . . . . ?
C7 C8 C9 C10 -62.0(2) . . . . ?
C7 C8 C9 C20 64.0(3) . . . . ?
C7 C8 C16 O1 -35.5(3) . . . . ?
C7 C8 C16 O2 146.9(3) . . . . ?
C7 C8 C17 O3 -34.5(4) . . . . ?
C7 C8 C17 O4 151.0(3) . . . . ?
C7 C8 C17 O4A 119.6(8) . . . . ?
C8 C9 C10 C11 44.3(3) . . . . ?
C8 C9 C10 C15 -132.0(3) . . . . ?
C8 C9 C20 C21 -105.8(3) . . . . ?
C8 C9 C20 C22 81.5(3) . . . . ?
C9 C8 C16 O1 -156.9(2) . . . . ?
C9 C8 C16 O2 25.5(3) . . . . ?
C9 C8 C17 O3 86.6(3) . . . . ?
C9 C8 C17 O4 -88.0(3) . . . . ?
C9 C8 C17 O4A -119.4(8) . . . . ?
C9 C10 C11 N1 3.5(3) . . . . ?
C9 C10 C11 C12 -176.5(2) . . . . ?
C9 C10 C15 C14 178.8(3) . . . . ?
C9 C20 C22 O5 7.4(4) . . . . ?
C9 C20 C22 O6 -172.1(11) . . . . ?
C9 C20 C22 O6A -177.3(5) . . . . ?
C10 C9 C20 C21 15.8(4) . . . . ?
C10 C9 C20 C22 -156.8(2) . . . . ?
C10 C11 C12 C13 -2.4(4) . . . . ?
C11 N1 C7 C6 -109.9(2) . . . . ?
C11 N1 C7 C8 15.5(3) . . . . ?
C11 N1 C25 O7 -167.9(3) . . . . ?
C11 N1 C25 O8 11.8(3) . . . . ?
C11 C10 C15 C14 2.5(4) . . . . ?
C11 C12 C13 C14 2.5(5) . . . . ?
C12 C13 C14 C15 -0.1(5) . . . . ?
C13 C14 C15 C10 -2.4(5) . . . . ?
C15 C10 C11 N1 179.9(2) . . . . ?
C15 C10 C11 C12 -0.1(4) . . . . ?
C16 O1 C5 C4 -172.3(3) . . . . ?
C16 O1 C5 C6 9.6(4) . . . . ?
C16 C8 C9 C10 61.4(2) . . . . ?
C16 C8 C9 C20 -172.6(2) . . . . ?
C16 C8 C17 O3 -156.6(3) . . . . ?
C16 C8 C17 O4 28.9(4) . . . . ?
C16 C8 C17 O4A -2.5(8) . . . . ?
C17 O4 C18 C19 86.1(7) . . . . ?
C17 O4A C18A C19A 176.6(19) . . . . ?
C17 C8 C9 C10 178.8(2) . . . . ?
C17 C8 C9 C20 -55.3(3) . . . . ?
C17 C8 C16 O1 82.6(3) . . . . ?
C17 C8 C16 O2 -95.0(3) . . . . ?
C18 O4 C17 O3 -3.4(6) . . . . ?
C18 O4 C17 C8 171.0(4) . . . . ?
C18A O4A C17 O3 -31.1(16) . . . . ?
C18A O4A C17 C8 173.6(13) . . . . ?
C20 C9 C10 C11 -82.1(3) . . . . ?
C20 C9 C10 C15 101.6(3) . . . . ?
C21 C20 C22 O5 -165.6(3) . . . . ?
C21 C20 C22 O6 15.0(12) . . . . ?
C21 C20 C22 O6A 9.8(6) . . . . ?
C22 O6 C23 C24 111(3) . . . . ?
C22 O6A C23A C24A 162.1(12) . . . . ?
C23 O6 C22 O5 -8(3) . . . . ?
C23 O6 C22 C20 171.6(16) . . . . ?
C23A O6A C22 O5 2.8(11) . . . . ?
C23A O6A C22 C20 -172.6(8) . . . . ?
C25 O8 C26 C27 -58.1(4) . . . . ?
C25 O8 C26 C28 66.7(4) . . . . ?
C25 O8 C26 C29 -174.2(3) . . . . ?
C25 N1 C7 C6 88.4(2) . . . . ?
C25 N1 C7 C8 -146.2(2) . . . . ?
C25 N1 C11 C10 123.3(3) . . . . ?
C25 N1 C11 C12 -56.7(3) . . . . ?
C26 O8 C25 O7 -2.7(4) . . . . ?
C26 O8 C25 N1 177.5(2) . . . . ?
Cl1' C2' C3' C4' -175.3(2) . . . . ?
O1' C5' C6' C1' -176.1(2) . . . . ?
O1' C5' C6' C7' 0.6(4) . . . . ?
N1' C7' C8' C9' 38.1(3) . . . . ?
N1' C7' C8' C16' -79.3(2) . . . . ?
N1' C7' C8' C17' 160.21(19) . . . . ?
N1' C11' C12' C13' 178.4(3) . . . . ?
C1' C2' C3' C4' 2.7(5) . . . . ?
C1' C6' C7' N1' -94.1(3) . . . . ?
C1' C6' C7' C8' 141.5(2) . . . . ?
C2' C1' C6' C5' -2.4(4) . . . . ?
C2' C1' C6' C7' -178.9(2) . . . . ?
C2' C3' C4' C5' -0.8(5) . . . . ?
C3' C4' C5' O1' 177.6(3) . . . . ?
C3' C4' C5' C6' -2.8(4) . . . . ?
C4' C5' C6' C1' 4.4(4) . . . . ?
C4' C5' C6' C7' -179.0(2) . . . . ?
C5' O1' C16' O2' 171.0(2) . . . . ?
C5' O1' C16' C8' -11.0(3) . . . . ?
C5' C6' C7' N1' 89.5(3) . . . . ?
C5' C6' C7' C8' -34.9(3) . . . . ?
C6' C1' C2' Cl1' 177.0(2) . . . . ?
C6' C1' C2' C3' -1.0(4) . . . . ?
C6' C7' C8' C9' 163.18(19) . . . . ?
C6' C7' C8' C16' 45.7(3) . . . . ?
C6' C7' C8' C17' -74.7(2) . . . . ?
C7' N1' C11' C10' -34.8(3) . . . . ?
C7' N1' C11' C12' 145.3(2) . . . . ?
C7' N1' C25' O7' -12.3(3) . . . . ?
C7' N1' C25' O8' 167.3(2) . . . . ?
C7' C8' C9' C10' -63.1(2) . . . . ?
C7' C8' C9' C20' 62.3(3) . . . . ?
C7' C8' C16' O1' -25.5(3) . . . . ?
C7' C8' C16' O2' 152.4(3) . . . . ?
C7' C8' C17' O3' -41.5(3) . . . . ?
C7' C8' C17' O4' 151.1(9) . . . . ?
C7' C8' C17' O4'A 131.6(7) . . . . ?
C8' C9' C10' C11' 42.3(3) . . . . ?
C8' C9' C10' C15' -134.0(2) . . . . ?
C8' C9' C20' C21' -108.2(3) . . . . ?
C8' C9' C20' C22' 79.1(3) . . . . ?
C9' C8' C16' O1' -146.1(2) . . . . ?
C9' C8' C16' O2' 31.8(3) . . . . ?
C9' C8' C17' O3' 78.9(3) . . . . ?
C9' C8' C17' O4' -88.4(9) . . . . ?
C9' C8' C17' O4'A -107.9(7) . . . . ?
C9' C10' C11' N1' 4.7(3) . . . . ?
C9' C10' C11' C12' -175.4(2) . . . . ?
C9' C10' C15' C14' 177.1(3) . . . . ?
C9' C20' C22' O5' 19.1(4) . . . . ?
C9' C20' C22' O6' -162.4(2) . . . . ?
C10' C9' C20' C21' 12.7(4) . . . . ?
C10' C9' C20' C22' -160.0(2) . . . . ?
C10' C11' C12' C13' -1.6(4) . . . . ?
C11' N1' C7' C6' -111.6(2) . . . . ?
C11' N1' C7' C8' 10.9(3) . . . . ?
C11' N1' C25' O7' -172.1(2) . . . . ?
C11' N1' C25' O8' 7.6(3) . . . . ?
C11' C10' C15' C14' 0.7(4) . . . . ?
C11' C12' C13' C14' 0.3(5) . . . . ?
C12' C13' C14' C15' 1.5(6) . . . . ?
C13' C14' C15' C10' -2.0(5) . . . . ?
C15' C10' C11' N1' -178.8(2) . . . . ?
C15' C10' C11' C12' 1.1(4) . . . . ?
C16' O1' C5' C4' -155.2(3) . . . . ?
C16' O1' C5' C6' 25.2(4) . . . . ?
C16' C8' C9' C10' 59.5(2) . . . . ?
C16' C8' C9' C20' -175.1(2) . . . . ?
C16' C8' C17' O3' -164.1(3) . . . . ?
C16' C8' C17' O4' 28.5(10) . . . . ?
C16' C8' C17' O4'A 9.0(7) . . . . ?
C17' O4' C18' C19' -94(3) . . . . ?
C17' O4'A C18B C19B -95.6(16) . . . . ?
C17' C8' C9' C10' 179.51(19) . . . . ?
C17' C8' C9' C20' -55.1(3) . . . . ?
C17' C8' C16' O1' 92.1(3) . . . . ?
C17' C8' C16' O2' -90.1(3) . . . . ?
C18' O4' C17' O3' 28(3) . . . . ?
C18' O4' C17' C8' -164(3) . . . . ?
C18B O4'A C17' O3' -10.7(17) . . . . ?
C18B O4'A C17' C8' 176.4(12) . . . . ?
C20' C9' C10' C11' -83.8(3) . . . . ?
C20' C9' C10' C15' 99.9(3) . . . . ?
C21' C20' C22' O5' -153.9(3) . . . . ?
C21' C20' C22' O6' 24.6(4) . . . . ?
C22' O6' C23' C24' -98.1(7) . . . . ?
C22' O6' C23B C24B -159.2(16) . . . . ?
C23' O6' C22' O5' -1.5(6) . . . . ?
C23' O6' C22' C20' -180.0(4) . . . . ?
C23B O6' C22' O5' -14.9(10) . . . . ?
C23B O6' C22' C20' 166.6(9) . . . . ?
C25' O8' C26' C27' 63.4(3) . . . . ?
C25' O8' C26' C28' -179.2(2) . . . . ?
C25' O8' C26' C29' -61.5(3) . . . . ?
C25' N1' C7' C6' 88.1(2) . . . . ?
C25' N1' C7' C8' -149.4(2) . . . . ?
C25' N1' C11' C10' 123.6(2) . . . . ?
C25' N1' C11' C12' -56.3(3) . . . . ?
C26' O8' C25' O7' 4.4(4) . . . . ?
C26' O8' C25' N1' -175.2(2) . . . . ?
